data_4128470
loop_
_publ_author_name
'Hung, Kevin'
'Condakes, Matthew L.'
'Novaes, Luiz F. T.'
'Harwood, Stephen J.'
'Morikawa, Takahiro'
'Yang, Zhi'
'Maimone, Thomas J.'

_publ_section_title
;
 Development of a Terpene Feedstock-Based Oxidative Synthetic Approach to
 the Illicium Sesquiterpenes.
;
_journal_issue 7
_journal_name_full 'Journal of the American Chemical Society'
_journal_page_first 3083
_journal_page_last 3099
_journal_paper_doi 10.1021/jacs.8b12247
_journal_volume 141
_journal_year 2019
_chemical_absolute_configuration ad
_chemical_formula_moiety 'C15 H22 O4'
_chemical_formula_sum 'C15 H22 O4'
_chemical_formula_weight 266.33
_space_group_crystal_system monoclinic
_space_group_IT_number 4
_space_group_name_Hall 'P 2yb'
_space_group_name_H-M_alt 'P 1 21 1'
_atom_sites_solution_hydrogens geom
_atom_sites_solution_primary direct
_atom_sites_solution_secondary difmap
_audit_creation_date 2015-04-01
_audit_creation_method
;
Olex2 1.2
(compiled 2014.11.28 svn.r3106 for OlexSys, GUI svn.r4959)
;
_cell_angle_alpha 90.00
_cell_angle_beta 103.093(2)
_cell_angle_gamma 90.00
_cell_formula_units_Z 8
_cell_length_a 12.8174(5)
_cell_length_b 13.7159(5)
_cell_length_c 16.1653(6)
_cell_measurement_temperature 100(2)
_cell_volume 2768.02(18)
_computing_molecular_graphics 'Olex2 (Dolomanov et al., 2009)'
_computing_publication_material 'Olex2 (Dolomanov et al., 2009)'
_computing_structure_refinement 'ShelXL (Sheldrick, 2008)'
_computing_structure_solution 'SHELXS-97 (Sheldrick, 1990)'
_diffrn_ambient_temperature 100.0
_diffrn_measured_fraction_theta_full 0.995
_diffrn_measured_fraction_theta_max 0.995
_diffrn_radiation_monochromator graphite
_diffrn_radiation_type CuK\a
_diffrn_radiation_wavelength 1.54178
_diffrn_reflns_av_R_equivalents 0.0769
_diffrn_reflns_av_unetI/netI 0.0648
_diffrn_reflns_limit_h_max 15
_diffrn_reflns_limit_h_min -15
_diffrn_reflns_limit_k_max 16
_diffrn_reflns_limit_k_min -16
_diffrn_reflns_limit_l_max 19
_diffrn_reflns_limit_l_min -19
_diffrn_reflns_number 38632
_diffrn_reflns_theta_full 70.79
_diffrn_reflns_theta_max 70.79
_diffrn_reflns_theta_min 2.81
_diffrn_source 'fine-focus sealed tube'
_exptl_absorpt_coefficient_mu 0.745
_exptl_crystal_density_diffrn 1.278
_exptl_crystal_density_method 'not measured'
_exptl_crystal_F_000 1152
_refine_diff_density_max 0.467
_refine_diff_density_min -0.280
_refine_diff_density_rms 0.053
_refine_ls_abs_structure_details 'Flack H D (1983), Acta Cryst. A39, 876-881'
_refine_ls_abs_structure_Flack 0.11(12)
_refine_ls_extinction_method none
_refine_ls_goodness_of_fit_ref 1.045
_refine_ls_hydrogen_treatment constr
_refine_ls_matrix_type full
_refine_ls_number_parameters 705
_refine_ls_number_reflns 10524
_refine_ls_number_restraints 1
_refine_ls_restrained_S_all 1.045
_refine_ls_R_factor_all 0.0566
_refine_ls_R_factor_gt 0.0468
_refine_ls_shift/su_max 0.000
_refine_ls_shift/su_mean 0.000
_refine_ls_structure_factor_coef Fsqd
_refine_ls_weighting_details 'calc w=1/[\s^2^(Fo^2^)+(0.0507P)^2^+0.6774P] where P=(Fo^2^+2Fc^2^)/3'
_refine_ls_weighting_scheme calc
_refine_ls_wR_factor_gt 0.1092
_refine_ls_wR_factor_ref 0.1152
_reflns_number_gt 9237
_reflns_number_total 10524
_reflns_threshold_expression >2sigma(I)
_cod_data_source_file ja8b12247_si_006.cif
_cod_data_source_block cu_kh3216_0m
_cod_database_code 4128470
_olex2_refinement_description
;
1. Fixed Uiso
 At 1.2 times of:
  All C(H) groups, All C(H,H) groups
 At 1.5 times of:
  All C(H,H,H) groups, All O(H) groups
2.a Ternary CH refined with riding coordinates:
 C00N(H00N), C00X(H00X), C01G(H9AA), C01I(H5AA)
2.b Secondary CH2 refined with riding coordinates:
 C010(H01A,H01B), C011(H01C,H01D), C018(H01H,H01I), C019(H3AA,H), C01B(H01X,
 H01Y), C01H(H0BA,HC), C01K(H1BA,HF), C01N(H01,HI), C01O(H01P,H01Q), C01T(H7AA,
 HP), C01V(H1AA,HS), C01W(H5BA,HT), C01Y(H2AA,HW), C021(H02D,H02E), C022(H02F,
 H02G), C023(H02K,H02L)
2.c Idealised Me refined as rotating group:
 C015(H01E,H01F,H01G), C017(H01U,H01V,H01W), C01A(H01J,H01K,H01L), C01C(H4AA,
 HA,HB), C01D(H01M,H01N,H01O), C01J(H6AA,HD,HE), C01L(H01Z,HG,HH), C01P(H2BA,HJ,
 HK), C01Q(H3BA,HL,HM), C01R(H4BA,HN,HO), C01S(H01R,H01S,H01T), C01U(H0AA,HQ,
 HR), C01X(H6BA,HU,HV), C01Z(H8AA,HX,HY), C020(H02A,H02B,H02C), C024(H02H,H02I,
 H02J)
2.d Idealised tetrahedral OH refined as rotating group:
 O006(H006), O007(H007), O009(H009), O00A(H00A)
;
_olex2_submission_special_instructions 'No special instructions were received'

loop_
_space_group_symop_id
_space_group_symop_operation_xyz
1 'x, y, z'
2 '-x, y+1/2, -z'

loop_
_atom_site_label
_atom_site_type_symbol
_atom_site_fract_x
_atom_site_fract_y
_atom_site_fract_z
_atom_site_U_iso_or_equiv
_atom_site_adp_type
_atom_site_occupancy
_atom_site_calc_flag
_atom_site_refinement_flags_posn
O001 O 0.03601(12) 0.78112(12) 0.47677(9) 0.0166(3) Uani 1 d .
O002 O 0.95201(13) 0.58228(13) 0.16229(10) 0.0198(4) Uani 1 d .
O003 O 0.55020(12) 0.52699(12) 0.06933(10) 0.0178(3) Uani 1 d .
O004 O 0.96498(12) 0.51453(12) 0.04041(9) 0.0172(3) Uani 1 d .
O005 O 0.55304(12) 0.27647(12) 0.55086(10) 0.0181(3) Uani 1 d .
O006 O 0.38958(13) 0.77936(13) -0.04341(10) 0.0201(4) Uani 1 d .
H006 H 0.3663 0.8299 -0.0707 0.030 Uiso 1 calc GR
O007 O -0.03567(12) 0.53906(13) 0.61623(10) 0.0194(4) Uani 1 d .
H007 H -0.0430 0.4788 0.6225 0.029 Uiso 1 calc GR
O008 O 0.05227(13) 0.84281(13) 0.35380(10) 0.0213(4) Uani 1 d .
O009 O 1.02677(12) 0.26517(13) -0.09575(11) 0.0207(4) Uani 1 d .
H009 H 1.0299 0.2071 -0.1115 0.031 Uiso 1 calc GR
O00A O 0.37107(13) 0.52837(13) 0.45590(10) 0.0203(4) Uani 1 d .
H00A H 0.3530 0.5839 0.4358 0.030 Uiso 1 calc GR
O00B O 0.82668(14) 0.15824(14) -0.05116(11) 0.0252(4) Uani 1 d .
O00C O 0.70496(13) 0.45185(13) 0.11847(10) 0.0237(4) Uani 1 d .
O00D O 0.71142(13) 0.20993(13) 0.60590(10) 0.0228(4) Uani 1 d .
O00E O 0.17119(13) 0.42977(14) 0.57424(11) 0.0252(4) Uani 1 d .
O00F O 0.57427(15) 0.77914(19) -0.15891(11) 0.0404(6) Uani 1 d .
O00G O 0.55238(17) 0.59680(19) 0.36843(14) 0.0494(7) Uani 1 d .
C00H C 0.65662(18) 0.28234(19) 0.58912(13) 0.0173(5) Uani 1 d .
C00I C 0.65626(18) 0.52657(19) 0.09539(14) 0.0189(5) Uani 1 d .
C00J C 0.60608(17) 0.69599(18) 0.06290(13) 0.0146(5) Uani 1 d .
C00K C 0.54672(19) 0.75505(18) -0.09453(14) 0.0184(5) Uani 1 d .
C00L C 0.88292(17) 0.22915(18) -0.03249(14) 0.0168(5) Uani 1 d .
C00M C 0.59401(17) 0.44927(18) 0.56418(13) 0.0146(5) Uani 1 d .
C00N C -0.12851(18) 0.58492(19) 0.41623(14) 0.0181(5) Uani 1 d .
H00N H -0.1405 0.5380 0.4605 0.022 Uiso 1 calc R
C00O C 0.08360(18) 0.66978(18) 0.59644(13) 0.0153(5) Uani 1 d .
C00P C 0.96152(17) 0.50942(18) 0.12219(13) 0.0159(5) Uani 1 d .
C00Q C 0.11023(17) 0.49743(18) 0.55480(14) 0.0161(5) Uani 1 d .
C00R C 0.42973(18) 0.47891(18) 0.40263(14) 0.0172(5) Uani 1 d .
C00S C 0.03837(17) 0.77216(18) 0.39498(13) 0.0159(5) Uani 1 d .
C00T C 0.44970(18) 0.37261(18) 0.43520(14) 0.0167(5) Uani 1 d .
C00U C 0.07536(18) 0.56083(18) 0.62162(14) 0.0180(5) Uani 1 d .
C00V C 0.43529(18) 0.71605(18) -0.09600(14) 0.0172(5) Uani 1 d .
C00W C 0.50222(18) 0.37306(17) 0.53267(14) 0.0155(5) Uani 1 d .
C00X C 1.11760(19) 0.31251(19) 0.10664(15) 0.0206(5) Uani 1 d .
H00X H 1.1279 0.2633 0.0635 0.025 Uiso 1 calc R
C00Y C 0.50666(18) 0.62476(17) 0.04208(14) 0.0150(5) Uani 1 d .
C00Z C -0.00748(18) 0.61094(18) 0.43849(13) 0.0161(5) Uani 1 d .
C010 C 0.02478(19) 0.66871(18) 0.36650(14) 0.0180(5) Uani 1 d .
H01A H 0.0926 0.6430 0.3556 0.022 Uiso 1 calc R
H01B H -0.0316 0.6635 0.3135 0.022 Uiso 1 calc R
C011 C -0.18243(18) 0.67999(18) 0.43121(14) 0.0184(5) Uani 1 d .
H01C H -0.2582 0.6694 0.4334 0.022 Uiso 1 calc R
H01D H -0.1790 0.7286 0.3866 0.022 Uiso 1 calc R
C012 C 0.91385(18) 0.40108(18) -0.07744(14) 0.0171(5) Uani 1 d .
C013 C 0.00053(18) 0.68941(17) 0.51166(14) 0.0142(5) Uani 1 d .
C014 C 0.44940(17) 0.61309(18) -0.05383(14) 0.0154(5) Uani 1 d .
C015 C 0.19773(18) 0.68894(19) 0.58496(15) 0.0203(5) Uani 1 d .
H01E H 0.2498 0.6674 0.6358 0.030 Uiso 1 calc GR
H01F H 0.2070 0.7588 0.5763 0.030 Uiso 1 calc GR
H01G H 0.2091 0.6528 0.5355 0.030 Uiso 1 calc GR
C016 C 0.99571(18) 0.42055(17) 0.00774(14) 0.0151(5) Uani 1 d .
C017 C 0.79985(18) 0.4263(2) -0.06883(15) 0.0223(5) Uani 1 d .
H01U H 0.7845 0.3916 -0.0199 0.033 Uiso 1 calc GR
H01V H 0.7482 0.4065 -0.1205 0.033 Uiso 1 calc GR
H01W H 0.7943 0.4967 -0.0606 0.033 Uiso 1 calc GR
C018 C -0.11507(17) 0.71145(19) 0.51750(14) 0.0180(5) Uani 1 d .
H01H H -0.1346 0.6738 0.5640 0.022 Uiso 1 calc R
H01I H -0.1246 0.7818 0.5274 0.022 Uiso 1 calc R
C019 C 0.43698(19) 0.64930(19) 0.10481(14) 0.0196(5) Uani 1 d .
H3AA H 0.3810 0.6975 0.0804 0.023 Uiso 1 calc R
H H 0.4025 0.5901 0.1213 0.023 Uiso 1 calc R
C01A C 0.06140(19) 0.73841(19) 0.66562(14) 0.0208(5) Uani 1 d .
H01J H -0.0054 0.7190 0.6809 0.031 Uiso 1 calc GR
H01K H 0.0548 0.8055 0.6442 0.031 Uiso 1 calc GR
H01L H 0.1206 0.7345 0.7159 0.031 Uiso 1 calc GR
C01B C 0.96841(19) 0.40704(18) 0.15288(14) 0.0183(5) Uani 1 d .
H01X H 0.8988 0.3859 0.1636 0.022 Uiso 1 calc R
H01Y H 1.0238 0.4009 0.2063 0.022 Uiso 1 calc R
C01C C 0.51998(18) 0.5510(2) -0.09935(14) 0.0208(5) Uani 1 d .
H4AA H 0.4891 0.5513 -0.1606 0.031 Uiso 1 calc GR
HA H 0.5232 0.4839 -0.0781 0.031 Uiso 1 calc GR
HB H 0.5924 0.5785 -0.0882 0.031 Uiso 1 calc GR
C01D C 0.13977(19) 0.5350(2) 0.70976(15) 0.0230(5) Uani 1 d .
H01M H 0.1130 0.5724 0.7523 0.035 Uiso 1 calc GR
H01N H 0.2154 0.5506 0.7140 0.035 Uiso 1 calc GR
H01O H 0.1325 0.4651 0.7199 0.035 Uiso 1 calc GR
C01E C 0.53687(19) 0.53396(19) 0.41670(15) 0.0225(5) Uani 1 d .
C01F C 0.91728(18) 0.29134(18) -0.10080(14) 0.0173(5) Uani 1 d .
C01G C 0.55227(19) 0.51320(18) 0.62918(14) 0.0187(5) Uani 1 d .
H9AA H 0.5016 0.5622 0.5963 0.022 Uiso 1 calc R
C01H C 0.62301(19) 0.5118(2) 0.49416(14) 0.0218(5) Uani 1 d .
H0BA H 0.6513 0.5747 0.5199 0.026 Uiso 1 calc R
HC H 0.6822 0.4789 0.4752 0.026 Uiso 1 calc R
C01I C 0.5846(2) 0.75805(19) 0.13800(15) 0.0228(5) Uani 1 d .
H5AA H 0.5378 0.8137 0.1126 0.027 Uiso 1 calc R
C01J C 0.34183(18) 0.56149(19) -0.06143(15) 0.0203(5) Uani 1 d .
H6AA H 0.2910 0.6062 -0.0442 0.030 Uiso 1 calc GR
HD H 0.3517 0.5040 -0.0245 0.030 Uiso 1 calc GR
HE H 0.3139 0.5413 -0.1204 0.030 Uiso 1 calc GR
C01K C 0.42456(19) 0.38333(19) 0.59213(14) 0.0193(5) Uani 1 d .
H1BA H 0.3590 0.4187 0.5635 0.023 Uiso 1 calc R
HF H 0.4040 0.3185 0.6101 0.023 Uiso 1 calc R
C01L C 0.84917(19) 0.2649(2) -0.18790(14) 0.0235(5) Uani 1 d .
H01Z H 0.8765 0.2989 -0.2319 0.035 Uiso 1 calc GR
HG H 0.7748 0.2844 -0.1913 0.035 Uiso 1 calc GR
HH H 0.8524 0.1943 -0.1966 0.035 Uiso 1 calc GR
C01M C 0.99823(18) 0.34402(18) 0.08242(13) 0.0158(5) Uani 1 d .
C01N C 1.11305(18) 0.43586(19) 0.00312(15) 0.0196(5) Uani 1 d .
H01 H 1.1314 0.3950 -0.0420 0.023 Uiso 1 calc R
HI H 1.1268 0.5051 -0.0082 0.023 Uiso 1 calc R
C01O C 0.06341(19) 0.51957(19) 0.46244(15) 0.0228(5) Uani 1 d .
H01P H 0.0204 0.4623 0.4377 0.027 Uiso 1 calc R
H01Q H 0.1237 0.5249 0.4338 0.027 Uiso 1 calc R
C01P C 0.5247(2) 0.3215(2) 0.38573(15) 0.0227(5) Uani 1 d .
H2BA H 0.4951 0.3282 0.3246 0.034 Uiso 1 calc GR
HJ H 0.5307 0.2522 0.4008 0.034 Uiso 1 calc GR
HK H 0.5958 0.3517 0.4006 0.034 Uiso 1 calc GR
C01Q C 0.34413(19) 0.31494(19) 0.41983(16) 0.0217(5) Uani 1 d .
H3BA H 0.2894 0.3541 0.4380 0.033 Uiso 1 calc GR
HL H 0.3554 0.2541 0.4524 0.033 Uiso 1 calc GR
HM H 0.3203 0.2999 0.3592 0.033 Uiso 1 calc GR
C01R C 0.6376(2) 0.5691(2) 0.69320(16) 0.0285(6) Uani 1 d .
H4BA H 0.6786 0.5235 0.7348 0.043 Uiso 1 calc GR
HN H 0.6028 0.6175 0.7226 0.043 Uiso 1 calc GR
HO H 0.6859 0.6022 0.6633 0.043 Uiso 1 calc GR
C01S C -0.17129(19) 0.5364(2) 0.33020(15) 0.0235(5) Uani 1 d .
H01R H -0.1662 0.5821 0.2847 0.035 Uiso 1 calc GR
H01S H -0.2463 0.5178 0.3251 0.035 Uiso 1 calc GR
H01T H -0.1288 0.4781 0.3256 0.035 Uiso 1 calc GR
C01T C 0.70129(19) 0.62617(19) 0.08969(17) 0.0238(6) Uani 1 d .
H7AA H 0.7462 0.6270 0.0473 0.029 Uiso 1 calc R
HP H 0.7461 0.6459 0.1454 0.029 Uiso 1 calc R
C01U C 0.9415(2) 0.46506(19) -0.14731(15) 0.0236(5) Uani 1 d .
H0AA H 0.9497 0.5329 -0.1279 0.035 Uiso 1 calc GR
HQ H 0.8839 0.4607 -0.1987 0.035 Uiso 1 calc GR
HR H 1.0087 0.4424 -0.1600 0.035 Uiso 1 calc GR
C01V C 1.17687(18) 0.4050(2) 0.09031(15) 0.0234(6) Uani 1 d .
H1AA H 1.1747 0.4556 0.1336 0.028 Uiso 1 calc R
HS H 1.2524 0.3909 0.0895 0.028 Uiso 1 calc R
C01W C 0.6895(2) 0.38631(19) 0.60830(17) 0.0268(6) Uani 1 d .
H5BA H 0.7535 0.4020 0.5863 0.032 Uiso 1 calc R
HT H 0.7065 0.3979 0.6704 0.032 Uiso 1 calc R
C01X C 0.3682(2) 0.4869(2) 0.30999(15) 0.0309(6) Uani 1 d .
H6BA H 0.2971 0.4576 0.3037 0.046 Uiso 1 calc GR
HU H 0.4075 0.4524 0.2735 0.046 Uiso 1 calc GR
HV H 0.3605 0.5557 0.2934 0.046 Uiso 1 calc GR
C01Y C 0.9213(2) 0.2573(2) 0.05944(15) 0.0255(6) Uani 1 d .
H2AA H 0.9567 0.1996 0.0903 0.031 Uiso 1 calc R
HW H 0.8572 0.2713 0.0821 0.031 Uiso 1 calc R
C01Z C 0.36575(19) 0.7169(2) -0.18613(15) 0.0236(6) Uani 1 d .
H8AA H 0.2923 0.6985 -0.1848 0.035 Uiso 1 calc GR
HX H 0.3944 0.6703 -0.2212 0.035 Uiso 1 calc GR
HY H 0.3659 0.7824 -0.2102 0.035 Uiso 1 calc GR
C020 C 1.1560(2) 0.2653(2) 0.19373(15) 0.0285(6) Uani 1 d .
H02A H 1.1534 0.3132 0.2381 0.043 Uiso 1 calc GR
H02B H 1.2298 0.2423 0.1999 0.043 Uiso 1 calc GR
H02C H 1.1096 0.2099 0.1990 0.043 Uiso 1 calc GR
C021 C 0.5174(2) 0.6920(2) 0.18034(15) 0.0261(6) Uani 1 d .
H02D H 0.4809 0.7294 0.2179 0.031 Uiso 1 calc R
H02E H 0.5617 0.6402 0.2138 0.031 Uiso 1 calc R
C022 C 0.6228(2) 0.7632(2) -0.01011(15) 0.0276(6) Uani 1 d .
H02F H 0.6209 0.8315 0.0093 0.033 Uiso 1 calc R
H02G H 0.6958 0.7511 -0.0186 0.033 Uiso 1 calc R
C023 C 0.4862(2) 0.4410(2) 0.66827(15) 0.0264(6) Uani 1 d .
H02K H 0.5332 0.3977 0.7096 0.032 Uiso 1 calc R
H02L H 0.4367 0.4756 0.6971 0.032 Uiso 1 calc R
C024 C 0.6845(2) 0.8019(2) 0.19567(18) 0.0369(7) Uani 1 d .
H02H H 0.7294 0.7495 0.2260 0.055 Uiso 1 calc GR
H02I H 0.6632 0.8458 0.2368 0.055 Uiso 1 calc GR
H02J H 0.7249 0.8385 0.1613 0.055 Uiso 1 calc GR

loop_
_atom_site_aniso_label
_atom_site_aniso_U_11
_atom_site_aniso_U_22
_atom_site_aniso_U_33
_atom_site_aniso_U_23
_atom_site_aniso_U_13
_atom_site_aniso_U_12
O001 0.0159(8) 0.0168(9) 0.0173(7) -0.0005(6) 0.0042(6) -0.0010(7)
O002 0.0207(9) 0.0198(9) 0.0201(8) -0.0014(7) 0.0072(6) 0.0001(7)
O003 0.0154(8) 0.0155(9) 0.0220(8) 0.0016(6) 0.0032(6) 0.0008(7)
O004 0.0202(8) 0.0164(9) 0.0166(7) 0.0000(6) 0.0076(6) 0.0020(7)
O005 0.0144(8) 0.0153(9) 0.0225(8) 0.0012(6) -0.0004(6) 0.0006(7)
O006 0.0220(9) 0.0183(9) 0.0208(8) 0.0036(7) 0.0062(6) 0.0048(7)
O007 0.0165(8) 0.0175(9) 0.0253(8) 0.0047(7) 0.0071(6) -0.0004(7)
O008 0.0220(9) 0.0205(10) 0.0240(8) 0.0039(7) 0.0104(7) 0.0008(7)
O009 0.0164(8) 0.0193(9) 0.0286(9) -0.0056(7) 0.0096(7) 0.0002(7)
O00A 0.0181(8) 0.0174(9) 0.0269(9) 0.0034(7) 0.0086(7) 0.0030(7)
O00B 0.0221(9) 0.0278(11) 0.0260(9) -0.0020(8) 0.0060(7) -0.0077(8)
O00C 0.0220(9) 0.0205(10) 0.0247(9) -0.0047(7) -0.0032(7) 0.0052(8)
O00D 0.0201(9) 0.0190(9) 0.0268(9) -0.0025(7) 0.0003(7) 0.0032(8)
O00E 0.0184(8) 0.0253(10) 0.0315(9) 0.0042(8) 0.0049(7) 0.0060(8)
O00F 0.0287(10) 0.0706(16) 0.0222(9) 0.0093(10) 0.0062(7) -0.0189(11)
O00G 0.0346(12) 0.0634(17) 0.0482(13) 0.0334(12) 0.0054(10) -0.0110(11)
C00H 0.0138(11) 0.0218(13) 0.0152(10) -0.0031(9) 0.0008(8) -0.0016(10)
C00I 0.0163(11) 0.0222(14) 0.0170(11) -0.0061(9) 0.0014(9) -0.0003(10)
C00J 0.0137(11) 0.0174(12) 0.0115(10) -0.0009(8) 0.0007(8) -0.0029(9)
C00K 0.0192(12) 0.0204(13) 0.0159(11) 0.0015(9) 0.0043(9) -0.0043(10)
C00L 0.0082(10) 0.0200(13) 0.0225(11) 0.0007(10) 0.0042(8) 0.0034(10)
C00M 0.0118(10) 0.0170(12) 0.0146(10) 0.0009(9) 0.0020(8) -0.0016(10)
C00N 0.0141(11) 0.0207(13) 0.0190(11) 0.0034(9) 0.0029(9) -0.0050(10)
C00O 0.0136(11) 0.0184(13) 0.0134(10) -0.0019(9) 0.0021(8) -0.0003(9)
C00P 0.0087(10) 0.0233(14) 0.0162(10) 0.0016(9) 0.0039(8) 0.0009(9)
C00Q 0.0085(10) 0.0144(12) 0.0251(11) 0.0007(9) 0.0031(8) -0.0048(9)
C00R 0.0144(11) 0.0191(13) 0.0174(11) -0.0014(9) 0.0023(9) 0.0005(10)
C00S 0.0094(10) 0.0201(13) 0.0175(10) 0.0014(9) 0.0017(8) -0.0001(10)
C00T 0.0138(11) 0.0187(13) 0.0166(11) -0.0027(9) 0.0018(9) -0.0017(10)
C00U 0.0137(11) 0.0197(13) 0.0193(11) 0.0008(9) 0.0011(9) -0.0013(10)
C00V 0.0139(11) 0.0213(13) 0.0158(11) 0.0005(9) 0.0022(8) 0.0007(10)
C00W 0.0133(11) 0.0137(12) 0.0188(11) -0.0002(9) 0.0021(9) -0.0009(9)
C00X 0.0164(12) 0.0216(13) 0.0227(12) -0.0016(10) 0.0020(9) 0.0093(10)
C00Y 0.0151(11) 0.0147(12) 0.0160(10) 0.0018(9) 0.0049(9) -0.0003(9)
C00Z 0.0155(11) 0.0189(12) 0.0144(10) 0.0004(9) 0.0041(9) -0.0006(10)
C010 0.0146(11) 0.0226(13) 0.0186(11) -0.0032(9) 0.0079(9) -0.0045(10)
C011 0.0122(11) 0.0207(13) 0.0226(11) 0.0061(10) 0.0047(9) -0.0012(10)
C012 0.0176(12) 0.0190(13) 0.0156(11) 0.0023(9) 0.0057(9) 0.0020(10)
C013 0.0137(11) 0.0128(12) 0.0173(10) 0.0007(9) 0.0060(8) 0.0004(9)
C014 0.0114(11) 0.0182(12) 0.0167(11) -0.0025(9) 0.0035(8) -0.0018(9)
C015 0.0148(11) 0.0254(14) 0.0196(11) 0.0002(10) 0.0018(9) -0.0053(10)
C016 0.0158(11) 0.0132(12) 0.0172(11) 0.0000(9) 0.0059(8) 0.0018(9)
C017 0.0184(12) 0.0302(15) 0.0169(11) 0.0009(10) 0.0011(9) 0.0059(11)
C018 0.0148(11) 0.0203(13) 0.0204(11) 0.0030(9) 0.0072(9) 0.0037(10)
C019 0.0204(12) 0.0225(13) 0.0184(11) 0.0016(9) 0.0099(9) 0.0016(10)
C01A 0.0221(12) 0.0226(14) 0.0171(11) -0.0014(9) 0.0034(9) 0.0003(11)
C01B 0.0159(11) 0.0230(13) 0.0182(11) 0.0029(9) 0.0087(9) 0.0034(10)
C01C 0.0154(11) 0.0277(14) 0.0187(11) -0.0070(10) 0.0027(9) -0.0001(10)
C01D 0.0209(12) 0.0236(14) 0.0226(12) 0.0040(10) 0.0006(9) 0.0001(11)
C01E 0.0237(13) 0.0228(14) 0.0229(12) 0.0052(10) 0.0095(10) 0.0003(11)
C01F 0.0129(11) 0.0212(13) 0.0180(11) 0.0009(9) 0.0040(8) 0.0019(10)
C01G 0.0249(12) 0.0158(12) 0.0158(10) -0.0009(9) 0.0055(9) -0.0031(10)
C01H 0.0200(12) 0.0249(14) 0.0217(11) -0.0007(10) 0.0074(9) -0.0103(11)
C01I 0.0266(13) 0.0198(13) 0.0218(11) -0.0087(10) 0.0052(9) 0.0019(11)
C01J 0.0140(11) 0.0206(13) 0.0263(12) -0.0008(10) 0.0046(9) -0.0032(10)
C01K 0.0192(12) 0.0203(13) 0.0201(11) 0.0045(9) 0.0081(9) -0.0005(10)
C01L 0.0235(13) 0.0286(15) 0.0175(11) -0.0014(10) 0.0026(9) -0.0011(11)
C01M 0.0136(11) 0.0183(13) 0.0154(10) 0.0015(9) 0.0030(8) 0.0009(10)
C01N 0.0156(11) 0.0187(13) 0.0270(12) -0.0043(10) 0.0103(9) -0.0034(10)
C01O 0.0230(12) 0.0222(14) 0.0217(12) -0.0042(10) 0.0020(9) 0.0071(11)
C01P 0.0231(13) 0.0247(14) 0.0187(11) -0.0070(10) 0.0013(9) 0.0030(11)
C01Q 0.0171(12) 0.0195(13) 0.0254(12) -0.0002(9) -0.0016(9) -0.0041(10)
C01R 0.0403(16) 0.0220(14) 0.0215(12) -0.0042(10) 0.0033(11) -0.0075(12)
C01S 0.0177(12) 0.0279(14) 0.0229(12) -0.0006(10) 0.0005(9) -0.0082(11)
C01T 0.0145(12) 0.0215(14) 0.0334(13) -0.0052(10) 0.0014(10) 0.0012(10)
C01U 0.0340(14) 0.0199(14) 0.0188(11) 0.0052(10) 0.0100(10) 0.0026(11)
C01V 0.0118(11) 0.0315(15) 0.0272(13) -0.0091(11) 0.0050(9) 0.0036(11)
C01W 0.0193(12) 0.0203(14) 0.0357(14) -0.0032(11) -0.0043(10) 0.0005(11)
C01X 0.0366(15) 0.0309(16) 0.0195(12) 0.0025(11) -0.0054(11) 0.0036(13)
C01Y 0.0281(13) 0.0252(15) 0.0208(12) 0.0047(10) 0.0002(10) -0.0095(12)
C01Z 0.0181(12) 0.0300(15) 0.0197(12) 0.0021(10) -0.0023(9) -0.0035(11)
C020 0.0265(14) 0.0318(16) 0.0245(12) 0.0033(11) 0.0003(10) 0.0148(12)
C021 0.0321(14) 0.0285(15) 0.0200(12) -0.0045(10) 0.0109(10) 0.0024(12)
C022 0.0255(13) 0.0342(16) 0.0210(12) 0.0044(11) 0.0013(10) -0.0188(12)
C023 0.0366(14) 0.0269(15) 0.0195(12) -0.0006(10) 0.0140(10) -0.0060(12)
C024 0.0388(16) 0.0405(19) 0.0290(14) -0.0197(12) 0.0025(12) -0.0031(14)

loop_
_atom_type_symbol
_atom_type_description
_atom_type_scat_dispersion_real
_atom_type_scat_dispersion_imag
_atom_type_scat_source
C C 0.0181 0.0091 'International Tables Vol C Tables 4.2.6.8 and 6.1.1.4'
H H 0.0000 0.0000 'International Tables Vol C Tables 4.2.6.8 and 6.1.1.4'
O O 0.0492 0.0322 'International Tables Vol C Tables 4.2.6.8 and 6.1.1.4'

loop_
_geom_angle_atom_site_label_1
_geom_angle_atom_site_label_2
_geom_angle_atom_site_label_3
_geom_angle
C00S O001 C013 111.98(18)
C00I O003 C00Y 112.81(18)
C00P O004 C016 112.27(18)
C00H O005 C00W 112.71(18)
C00V O006 H006 109.5
C00U O007 H007 109.5
C01F O009 H009 109.5
C00R O00A H00A 109.5
O005 C00H C01W 110.9(2)
O00D C00H O005 121.3(2)
O00D C00H C01W 127.7(2)
O003 C00I C01T 111.0(2)
O00C C00I O003 121.3(2)
O00C C00I C01T 127.7(2)
C01I C00J C00Y 103.15(18)
C01T C00J C00Y 103.04(19)
C01T C00J C01I 113.01(19)
C01T C00J C022 110.4(2)
C022 C00J C00Y 116.68(17)
C022 C00J C01I 110.4(2)
O00F C00K C00V 122.4(2)
O00F C00K C022 120.4(2)
C022 C00K C00V 117.25(19)
O00B C00L C01F 121.3(2)
O00B C00L C01Y 119.7(2)
C01Y C00L C01F 118.9(2)
C01G C00M C00W 104.34(18)
C01H C00M C00W 115.01(18)
C01H C00M C01G 111.2(2)
C01H C00M C01W 110.9(2)
C01W C00M C00W 103.65(19)
C01W C00M C01G 111.32(19)
C00Z C00N H00N 106.8
C011 C00N H00N 106.8
C011 C00N C00Z 103.43(19)
C011 C00N C01S 115.9(2)
C01S C00N H00N 106.8
C01S C00N C00Z 116.4(2)
C013 C00O C00U 108.81(18)
C015 C00O C00U 108.53(19)
C015 C00O C013 110.11(18)
C01A C00O C00U 111.25(18)
C01A C00O C013 109.40(19)
C01A C00O C015 108.73(19)
O002 C00P O004 121.1(2)
O002 C00P C01B 127.3(2)
O004 C00P C01B 111.6(2)
O00E C00Q C00U 121.9(2)
O00E C00Q C01O 120.1(2)
C01O C00Q C00U 118.0(2)
O00A C00R C00T 108.01(18)
O00A C00R C01E 104.52(19)
O00A C00R C01X 109.23(19)
C01E C00R C00T 109.75(19)
C01X C00R C00T 114.1(2)
C01X C00R C01E 110.8(2)
O001 C00S C010 111.5(2)
O008 C00S O001 120.6(2)
O008 C00S C010 127.8(2)
C00R C00T C00W 109.74(18)
C01P C00T C00R 108.9(2)
C01P C00T C00W 110.19(18)
C01Q C00T C00R 110.91(19)
C01Q C00T C00W 109.04(19)
C01Q C00T C01P 108.0(2)
O007 C00U C00O 107.94(18)
O007 C00U C00Q 106.42(18)
O007 C00U C01D 109.20(19)
C00Q C00U C00O 108.21(19)
C01D C00U C00O 114.49(19)
C01D C00U C00Q 110.2(2)
O006 C00V C00K 106.68(19)
O006 C00V C014 108.19(17)
O006 C00V C01Z 109.49(19)
C00K C00V C014 107.22(18)
C00K C00V C01Z 110.85(19)
C01Z C00V C014 114.1(2)
O005 C00W C00M 105.58(17)
O005 C00W C00T 105.45(17)
O005 C00W C01K 106.05(18)
C00T C00W C00M 116.64(19)
C01K C00W C00M 106.24(18)
C01K C00W C00T 115.92(18)
C01M C00X H00X 106.9
C01V C00X H00X 106.9
C01V C00X C01M 102.99(19)
C020 C00X H00X 106.9
C020 C00X C01M 116.4(2)
C020 C00X C01V 116.2(2)
O003 C00Y C00J 105.38(17)
O003 C00Y C014 105.22(18)
O003 C00Y C019 103.81(18)
C014 C00Y C00J 116.65(18)
C019 C00Y C00J 106.61(19)
C019 C00Y C014 117.70(19)
C00N C00Z C013 102.79(18)
C010 C00Z C00N 111.61(18)
C010 C00Z C013 103.38(18)
C010 C00Z C01O 111.31(19)
C01O C00Z C00N 111.8(2)
C01O C00Z C013 115.39(18)
C00S C010 C00Z 106.81(18)
C00S C010 H01A 110.4
C00S C010 H01B 110.4
C00Z C010 H01A 110.4
C00Z C010 H01B 110.4
H01A C010 H01B 108.6
C00N C011 H01C 111.4
C00N C011 H01D 111.4
C00N C011 C018 101.80(18)
H01C C011 H01D 109.3
C018 C011 H01C 111.4
C018 C011 H01D 111.4
C016 C012 C01F 109.33(18)
C017 C012 C016 110.24(18)
C017 C012 C01F 108.6(2)
C01U C012 C016 109.38(19)
C01U C012 C017 108.7(2)
C01U C012 C01F 110.54(19)
O001 C013 C00O 105.81(17)
O001 C013 C00Z 105.33(17)
O001 C013 C018 103.79(17)
C00O C013 C00Z 117.08(19)
C018 C013 C00O 117.19(18)
C018 C013 C00Z 106.21(18)
C00V C014 C00Y 108.77(18)
C01C C014 C00V 108.25(18)
C01C C014 C00Y 109.53(18)
C01J C014 C00V 111.74(18)
C01J C014 C00Y 109.79(18)
C01J C014 C01C 108.73(19)
C00O C015 H01E 109.5
C00O C015 H01F 109.5
C00O C015 H01G 109.5
H01E C015 H01F 109.5
H01E C015 H01G 109.5
H01F C015 H01G 109.5
O004 C016 C012 106.56(17)
O004 C016 C01M 105.35(17)
O004 C016 C01N 103.94(18)
C012 C016 C01M 116.85(19)
C01N C016 C012 116.88(18)
C01N C016 C01M 105.93(18)
C012 C017 H01U 109.5
C012 C017 H01V 109.5
C012 C017 H01W 109.5
H01U C017 H01V 109.5
H01U C017 H01W 109.5
H01V C017 H01W 109.5
C011 C018 C013 104.00(18)
C011 C018 H01H 111.0
C011 C018 H01I 111.0
C013 C018 H01H 111.0
C013 C018 H01I 111.0
H01H C018 H01I 109.0
C00Y C019 H3AA 111.2
C00Y C019 H 111.2
H3AA C019 H 109.1
C021 C019 C00Y 102.96(19)
C021 C019 H3AA 111.2
C021 C019 H 111.2
C00O C01A H01J 109.5
C00O C01A H01K 109.5
C00O C01A H01L 109.5
H01J C01A H01K 109.5
H01J C01A H01L 109.5
H01K C01A H01L 109.5
C00P C01B H01X 110.4
C00P C01B H01Y 110.4
C00P C01B C01M 106.78(18)
H01X C01B H01Y 108.6
C01M C01B H01X 110.4
C01M C01B H01Y 110.4
C014 C01C H4AA 109.5
C014 C01C HA 109.5
C014 C01C HB 109.5
H4AA C01C HA 109.5
H4AA C01C HB 109.5
HA C01C HB 109.5
C00U C01D H01M 109.5
C00U C01D H01N 109.5
C00U C01D H01O 109.5
H01M C01D H01N 109.5
H01M C01D H01O 109.5
H01N C01D H01O 109.5
O00G C01E C00R 121.8(2)
O00G C01E C01H 119.0(2)
C01H C01E C00R 119.2(2)
O009 C01F C00L 104.86(18)
O009 C01F C012 108.06(18)
O009 C01F C01L 109.99(19)
C00L C01F C012 109.54(18)
C01L C01F C00L 109.5(2)
C01L C01F C012 114.4(2)
C00M C01G H9AA 107.5
C01R C01G C00M 116.0(2)
C01R C01G H9AA 107.5
C023 C01G C00M 102.80(19)
C023 C01G H9AA 107.5
C023 C01G C01R 115.01(19)
C00M C01H H0BA 107.7
C00M C01H HC 107.7
C01E C01H C00M 118.29(19)
C01E C01H H0BA 107.7
C01E C01H HC 107.7
H0BA C01H HC 107.1
C00J C01I H5AA 107.0
C021 C01I C00J 104.1(2)
C021 C01I H5AA 107.0
C021 C01I C024 116.3(2)
C024 C01I C00J 114.8(2)
C024 C01I H5AA 107.0
C014 C01J H6AA 109.5
C014 C01J HD 109.5
C014 C01J HE 109.5
H6AA C01J HD 109.5
H6AA C01J HE 109.5
HD C01J HE 109.5
C00W C01K H1BA 110.7
C00W C01K HF 110.7
H1BA C01K HF 108.8
C023 C01K C00W 105.16(19)
C023 C01K H1BA 110.7
C023 C01K HF 110.7
C01F C01L H01Z 109.5
C01F C01L HG 109.5
C01F C01L HH 109.5
H01Z C01L HG 109.5
H01Z C01L HH 109.5
HG C01L HH 109.5
C00X C01M C016 102.95(18)
C01B C01M C00X 111.36(18)
C01B C01M C016 102.93(18)
C01Y C01M C00X 112.8(2)
C01Y C01M C016 115.13(18)
C01Y C01M C01B 111.02(19)
C016 C01N H01 110.9
C016 C01N HI 110.9
H01 C01N HI 109.0
C01V C01N C016 104.10(18)
C01V C01N H01 110.9
C01V C01N HI 110.9
C00Q C01O C00Z 119.4(2)
C00Q C01O H01P 107.5
C00Q C01O H01Q 107.5
C00Z C01O H01P 107.5
C00Z C01O H01Q 107.5
H01P C01O H01Q 107.0
C00T C01P H2BA 109.5
C00T C01P HJ 109.5
C00T C01P HK 109.5
H2BA C01P HJ 109.5
H2BA C01P HK 109.5
HJ C01P HK 109.5
C00T C01Q H3BA 109.5
C00T C01Q HL 109.5
C00T C01Q HM 109.5
H3BA C01Q HL 109.5
H3BA C01Q HM 109.5
HL C01Q HM 109.5
C01G C01R H4BA 109.5
C01G C01R HN 109.5
C01G C01R HO 109.5
H4BA C01R HN 109.5
H4BA C01R HO 109.5
HN C01R HO 109.5
C00N C01S H01R 109.5
C00N C01S H01S 109.5
C00N C01S H01T 109.5
H01R C01S H01S 109.5
H01R C01S H01T 109.5
H01S C01S H01T 109.5
C00I C01T C00J 107.13(19)
C00I C01T H7AA 110.3
C00I C01T HP 110.3
C00J C01T H7AA 110.3
C00J C01T HP 110.3
H7AA C01T HP 108.5
C012 C01U H0AA 109.5
C012 C01U HQ 109.5
C012 C01U HR 109.5
H0AA C01U HQ 109.5
H0AA C01U HR 109.5
HQ C01U HR 109.5
C00X C01V H1AA 111.4
C00X C01V HS 111.4
C01N C01V C00X 101.92(19)
C01N C01V H1AA 111.4
C01N C01V HS 111.4
H1AA C01V HS 109.2
C00H C01W C00M 106.38(19)
C00H C01W H5BA 110.5
C00H C01W HT 110.5
C00M C01W H5BA 110.5
C00M C01W HT 110.5
H5BA C01W HT 108.6
C00R C01X H6BA 109.5
C00R C01X HU 109.5
C00R C01X HV 109.5
H6BA C01X HU 109.5
H6BA C01X HV 109.5
HU C01X HV 109.5
C00L C01Y C01M 119.0(2)
C00L C01Y H2AA 107.6
C00L C01Y HW 107.6
C01M C01Y H2AA 107.6
C01M C01Y HW 107.6
H2AA C01Y HW 107.0
C00V C01Z H8AA 109.5
C00V C01Z HX 109.5
C00V C01Z HY 109.5
H8AA C01Z HX 109.5
H8AA C01Z HY 109.5
HX C01Z HY 109.5
C00X C020 H02A 109.5
C00X C020 H02B 109.5
C00X C020 H02C 109.5
H02A C020 H02B 109.5
H02A C020 H02C 109.5
H02B C020 H02C 109.5
C019 C021 H02D 111.2
C019 C021 H02E 111.2
C01I C021 C019 102.60(19)
C01I C021 H02D 111.2
C01I C021 H02E 111.2
H02D C021 H02E 109.2
C00J C022 H02F 107.7
C00J C022 H02G 107.7
C00K C022 C00J 118.6(2)
C00K C022 H02F 107.7
C00K C022 H02G 107.7
H02F C022 H02G 107.1
C01G C023 H02K 111.0
C01G C023 H02L 111.0
C01K C023 C01G 103.69(18)
C01K C023 H02K 111.0
C01K C023 H02L 111.0
H02K C023 H02L 109.0
C01I C024 H02H 109.5
C01I C024 H02I 109.5
C01I C024 H02J 109.5
H02H C024 H02I 109.5
H02H C024 H02J 109.5
H02I C024 H02J 109.5

loop_
_geom_bond_atom_site_label_1
_geom_bond_atom_site_label_2
_geom_bond_distance
O001 C00S 1.335(3)
O001 C013 1.491(3)
O002 C00P 1.212(3)
O003 C00I 1.329(3)
O003 C00Y 1.481(3)
O004 C00P 1.335(3)
O004 C016 1.480(3)
O005 C00H 1.334(3)
O005 C00W 1.476(3)
O006 H006 0.8400
O006 C00V 1.430(3)
O007 H007 0.8400
O007 C00U 1.437(3)
O008 C00S 1.212(3)
O009 H009 0.8400
O009 C01F 1.433(3)
O00A H00A 0.8400
O00A C00R 1.435(3)
O00B C00L 1.208(3)
O00C C00I 1.214(3)
O00D C00H 1.211(3)
O00E C00Q 1.208(3)
O00F C00K 1.218(3)
O00G C01E 1.209(3)
C00H C01W 1.499(4)
C00I C01T 1.494(4)
C00J C00Y 1.580(3)
C00J C01I 1.557(3)
C00J C01T 1.534(3)
C00J C022 1.550(3)
C00K C00V 1.520(3)
C00K C022 1.491(3)
C00L C01F 1.537(3)
C00L C01Y 1.506(3)
C00M C00W 1.570(3)
C00M C01G 1.554(3)
C00M C01H 1.532(3)
C00M C01W 1.535(3)
C00N H00N 1.0000
C00N C00Z 1.553(3)
C00N C011 1.521(4)
C00N C01S 1.527(3)
C00O C00U 1.559(3)
C00O C013 1.557(3)
C00O C015 1.538(3)
C00O C01A 1.537(3)
C00P C01B 1.485(3)
C00Q C00U 1.530(3)
C00Q C01O 1.508(3)
C00R C00T 1.552(3)
C00R C01E 1.538(3)
C00R C01X 1.530(3)
C00S C010 1.490(3)
C00T C00W 1.567(3)
C00T C01P 1.551(3)
C00T C01Q 1.538(3)
C00U C01D 1.518(3)
C00V C014 1.561(3)
C00V C01Z 1.526(3)
C00W C01K 1.539(3)
C00X H00X 1.0000
C00X C01M 1.552(3)
C00X C01V 1.532(4)
C00X C020 1.527(3)
C00Y C014 1.566(3)
C00Y C019 1.533(3)
C00Z C010 1.540(3)
C00Z C013 1.585(3)
C00Z C01O 1.545(3)
C010 H01A 0.9900
C010 H01B 0.9900
C011 H01C 0.9900
C011 H01D 0.9900
C011 C018 1.527(3)
C012 C016 1.554(3)
C012 C017 1.538(3)
C012 C01F 1.555(3)
C012 C01U 1.534(3)
C013 C018 1.536(3)
C014 C01C 1.545(3)
C014 C01J 1.530(3)
C015 H01E 0.9800
C015 H01F 0.9800
C015 H01G 0.9800
C016 C01M 1.595(3)
C016 C01N 1.537(3)
C017 H01U 0.9800
C017 H01V 0.9800
C017 H01W 0.9800
C018 H01H 0.9900
C018 H01I 0.9900
C019 H3AA 0.9900
C019 H 0.9900
C019 C021 1.525(3)
C01A H01J 0.9800
C01A H01K 0.9800
C01A H01L 0.9800
C01B H01X 0.9900
C01B H01Y 0.9900
C01B C01M 1.545(3)
C01C H4AA 0.9800
C01C HA 0.9800
C01C HB 0.9800
C01D H01M 0.9800
C01D H01N 0.9800
C01D H01O 0.9800
C01E C01H 1.501(3)
C01F C01L 1.523(3)
C01G H9AA 1.0000
C01G C01R 1.530(3)
C01G C023 1.530(3)
C01H H0BA 0.9900
C01H HC 0.9900
C01I H5AA 1.0000
C01I C021 1.516(4)
C01I C024 1.526(4)
C01J H6AA 0.9800
C01J HD 0.9800
C01J HE 0.9800
C01K H1BA 0.9900
C01K HF 0.9900
C01K C023 1.525(3)
C01L H01Z 0.9800
C01L HG 0.9800
C01L HH 0.9800
C01M C01Y 1.536(3)
C01N H01 0.9900
C01N HI 0.9900
C01N C01V 1.521(3)
C01O H01P 0.9900
C01O H01Q 0.9900
C01P H2BA 0.9800
C01P HJ 0.9800
C01P HK 0.9800
C01Q H3BA 0.9800
C01Q HL 0.9800
C01Q HM 0.9800
C01R H4BA 0.9800
C01R HN 0.9800
C01R HO 0.9800
C01S H01R 0.9800
C01S H01S 0.9800
C01S H01T 0.9800
C01T H7AA 0.9900
C01T HP 0.9900
C01U H0AA 0.9800
C01U HQ 0.9800
C01U HR 0.9800
C01V H1AA 0.9900
C01V HS 0.9900
C01W H5BA 0.9900
C01W HT 0.9900
C01X H6BA 0.9800
C01X HU 0.9800
C01X HV 0.9800
C01Y H2AA 0.9900
C01Y HW 0.9900
C01Z H8AA 0.9800
C01Z HX 0.9800
C01Z HY 0.9800
C020 H02A 0.9800
C020 H02B 0.9800
C020 H02C 0.9800
C021 H02D 0.9900
C021 H02E 0.9900
C022 H02F 0.9900
C022 H02G 0.9900
C023 H02K 0.9900
C023 H02L 0.9900
C024 H02H 0.9800
C024 H02I 0.9800
C024 H02J 0.9800
